data_7029447
loop_
_publ_author_name
'Butler, Stephen J.'
'Delbianco, Martina'
'Evans, Nicholas H.'
'Frawley, Andrew T.'
'Pal, Robert'
'Parker, David'
'Puckrin, Robert S.'
'Yufit, Dmitry S.'

_publ_section_title
;
 Utility of tris(4-bromopyridyl) europium complexes as versatile
 intermediates in the divergent synthesis of emissive chiral probes.
;
_journal_issue 15
_journal_name_full 'Dalton transactions (Cambridge, England : 2003)'
_journal_page_first 5721
_journal_page_last 5730
_journal_paper_doi 10.1039/c4dt00253a
_journal_volume 43
_journal_year 2014
_chemical_formula_moiety 'C54 H57 Eu N15 O9 P3, 2(H2 O)'
_chemical_formula_sum 'C54 H61 Eu N15 O11 P3'
_chemical_formula_weight 1341.05
_chemical_name_systematic
;
 ? 
;
_space_group_crystal_system monoclinic
_space_group_IT_number 15
_space_group_name_Hall '-C 2yc'
_space_group_name_H-M_alt 'C 1 2/c 1'
_symmetry_space_group_name_Hall '-C 2yc'
_symmetry_space_group_name_H-M 'C 1 2/c 1'
_atom_sites_solution_hydrogens geom
_atom_sites_solution_primary direct
_atom_sites_solution_secondary difmap
_audit_creation_date 2013-07-10
_audit_creation_method
;
  Olex2 1.2-beta
  (compiled Apr 23 2013 17:54:37, GUI svn.r4466)
;
_cell_angle_alpha 90.00
_cell_angle_beta 102.310(3)
_cell_angle_gamma 90.00
_cell_formula_units_Z 8
_cell_length_a 59.156(4)
_cell_length_b 13.3370(10)
_cell_length_c 18.5660(10)
_cell_measurement_reflns_used 8294
_cell_measurement_temperature 100
_cell_measurement_theta_max 21.57
_cell_measurement_theta_min 2.26
_cell_volume 14311.1(16)
_computing_cell_refinement 'Bruker APEX2'
_computing_data_collection 'Rigaku CrystalClear (Rigaku Inc., 2008)'
_computing_data_reduction 'Bruker APEX2'
_computing_molecular_graphics
;
O. V. Dolomanov, L. J. Bourhis, R. J. Gildea, J. A. K. Howard and H. Puschmann,
OLEX2: a complete structure solution, refinement and analysis program.
J. Appl. Cryst. (2009). 42, 339-341.
;
_computing_publication_material
;
O. V. Dolomanov, L. J. Bourhis, R. J. Gildea, J. A. K. Howard and H. Puschmann,
OLEX2: a complete structure solution, refinement and analysis program.
J. Appl. Cryst. (2009). 42, 339-341.
;
_computing_structure_refinement
;
XL, G.M. Sheldrick, Acta Cryst.
(2008). A64, 112-122
;
_computing_structure_solution
;
XS, G.M. Sheldrick, Acta Cryst.
(2008). A64, 112-122
;
_diffrn_ambient_temperature 100
_diffrn_detector 'CCD area detector'
_diffrn_detector_area_resol_mean 0.0350
_diffrn_detector_type 'Rigaku Saturn724+'
_diffrn_measured_fraction_theta_full 0.989
_diffrn_measured_fraction_theta_max 0.989
_diffrn_measurement_device ' 'CrystalLogic Kappa (4 circle)'
_diffrn_measurement_device_type 'Kappa Rigaku Saturn724+'
_diffrn_measurement_method 'omega rotation'
_diffrn_radiation_collimation '0.3 x 1.5 Double Pinhole'
_diffrn_radiation_monochromator Synchrotron
_diffrn_radiation_probe x-ray
_diffrn_radiation_type Synchrotron
_diffrn_radiation_wavelength 0.688900
_diffrn_reflns_av_R_equivalents 0.0892
_diffrn_reflns_av_unetI/netI 0.0753
_diffrn_reflns_limit_h_max 70
_diffrn_reflns_limit_h_min -70
_diffrn_reflns_limit_k_max 15
_diffrn_reflns_limit_k_min -15
_diffrn_reflns_limit_l_max 17
_diffrn_reflns_limit_l_min -21
_diffrn_reflns_number 56723
_diffrn_reflns_theta_full 23.50
_diffrn_reflns_theta_max 24.29
_diffrn_reflns_theta_min 0.68
_diffrn_source Synchrotron
_diffrn_source_type 'Undulator, I19, DLS, RAL'
_diffrn_standards_number 0
_exptl_absorpt_coefficient_mu 0.926
_exptl_absorpt_correction_T_max 1.0000
_exptl_absorpt_correction_T_min 0.8701
_exptl_absorpt_correction_type multi-scan
_exptl_absorpt_process_details
;
SADABS-2012/1 (Bruker,2012) was used for absorption correction.
wR2(int) was 0.0730 before and 0.0571 after correction.
The Ratio of minimum to maximum transmission is 0.8701.
The \l/2 correction factor is Not present.
;
_exptl_crystal_colour 'clear light colourless'
_exptl_crystal_colour_lustre clear
_exptl_crystal_colour_modifier light
_exptl_crystal_colour_primary colourless
_exptl_crystal_density_diffrn 1.245
_exptl_crystal_density_method 'not measured'
_exptl_crystal_description plate
_exptl_crystal_F_000 5488
_exptl_crystal_size_max 0.21
_exptl_crystal_size_mid 0.09
_exptl_crystal_size_min 0.001
_refine_diff_density_max 0.869
_refine_diff_density_min -0.774
_refine_diff_density_rms 0.079
_refine_ls_extinction_method none
_refine_ls_goodness_of_fit_ref 0.989
_refine_ls_hydrogen_treatment constr
_refine_ls_matrix_type full
_refine_ls_number_parameters 725
_refine_ls_number_reflns 11499
_refine_ls_number_restraints 3
_refine_ls_restrained_S_all 0.990
_refine_ls_R_factor_all 0.0842
_refine_ls_R_factor_gt 0.0510
_refine_ls_shift/su_max 0.006
_refine_ls_shift/su_mean 0.000
_refine_ls_structure_factor_coef Fsqd
_refine_ls_weighting_details 'calc w=1/[\s^2^(Fo^2^)+(0.0700P)^2^+0.0000P] where P=(Fo^2^+2Fc^2^)/3'
_refine_ls_weighting_scheme calc
_refine_ls_wR_factor_gt 0.1214
_refine_ls_wR_factor_ref 0.1309
_reflns_number_gt 7477
_reflns_number_total 11499
_reflns_threshold_expression >2sigma(I)
_cod_data_source_file c4dt00253a2.cif
_cod_data_source_block ne201
_cod_database_code 7029447
_olex2_refinement_description
;
1. Fixed Uiso
 At 1.2 times of:
  All C(H) groups, All C(H,H) groups
 At 1.5 times of:
  All C(H,H,H) groups, All O(H,H) groups
2. Uiso/Uaniso restraints and constraints
O3A \\sim O3: within 1.7A with sigma of 0.01 and sigma for terminal atoms of 0.02
N5 \\sim N5A: within 1.7A with sigma of 0.01 and sigma for terminal atoms of 0.02
C22 \\sim C22A: within 1.7A with sigma of 0.005 and sigma for terminal atoms of 0.02
3. Others
 Fixed Sof: O3(0.5) O3A(0.5) N5(0.5) N5A(0.5) N6(0.5) N6A(0.5) N7(0.5)
 N7A(0.5) C14(0.5) H14(0.5) C14A(0.5) H14A(0.5) C15(0.5) C15A(0.5) C16(0.5)
 C21(0.5) H21(0.5) C20(0.5) H20(0.5) C19(0.5) C18(0.5) H18(0.5) C17(0.5)
 H17(0.5) C16A(0.5) C21A(0.5) H21A(0.5) C20A(0.5) H20A(0.5) C19A(0.5) C18A(0.5)
 H18A(0.5) C17A(0.5) H17A(0.5) C22(0.5) H22A(0.5) H22B(0.5) H22C(0.5) C22A(0.5)
 H22D(0.5) H22E(0.5) H22F(0.5)
4.a Riding coordinates:
 C22(H22A,H22B,H22C), C22A(H22D,H22E,H22F), O1W(H1WA,H1WB), O2W(H2WA,H2WB)
4.b Secondary CH2 refined with riding coordinates:
 C1(H1A,H1B), C2(H2A,H2B), C3(H3A,H3B), C4(H4A,H4B), C5(H5A,H5B), C6(H6A,H6B),
 C7(H7A,H7B), C23(H23A,H23B), C39(H39A,H39B)
4.c Aromatic/amide H refined with riding coordinates:
 C9(H9), C11(H11), C14(H14), C14A(H14A), C21(H21), C20(H20), C18(H18),
 C17(H17), C21A(H21A), C20A(H20A), C18A(H18A), C17A(H17A), C25(H25), C27(H27),
 C30(H30), C33(H33), C34(H34), C36(H36), C37(H37), C41(H41), C43(H43), C46(H46),
  C49(H49), C50(H50), C52(H52), C53(H53)
4.d Fitted hexagon refined as free rotating group:
 C16(C21,C20,C19,C18,C17), C16A(C21A,C20A,C19A,C18A,C17A)
4.e Idealised Me refined as rotating group:
 C13(H13A,H13B,H13C), C29(H29A,H29B,H29C), C38(H38A,H38B,H38C), C45(H45A,H45B,
 H45C), C54(H54A,H54B,H54C)
;

loop_
_space_group_symop_id
_space_group_symop_operation_xyz
1 'x, y, z'
2 '-x, y, -z+1/2'
3 'x+1/2, y+1/2, z'
4 '-x+1/2, y+1/2, -z+1/2'
5 '-x, -y, -z'
6 'x, -y, z-1/2'
7 '-x+1/2, -y+1/2, -z'
8 'x+1/2, -y+1/2, z-1/2'

loop_
_atom_site_label
_atom_site_type_symbol
_atom_site_fract_x
_atom_site_fract_y
_atom_site_fract_z
_atom_site_U_iso_or_equiv
_atom_site_adp_type
_atom_site_occupancy
_atom_site_symmetry_multiplicity
_atom_site_calc_flag
_atom_site_refinement_flags
_atom_site_disorder_assembly
_atom_site_disorder_group
Eu1 Eu 0.366372(5) 0.59938(2) 0.300730(16) 0.04591(11) Uani 1 1 d . . .
P1 P 0.40044(3) 0.64349(11) 0.47699(8) 0.0459(4) Uani 1 1 d . . .
P2 P 0.32844(3) 0.44386(11) 0.37001(9) 0.0507(4) Uani 1 1 d . . .
P3 P 0.39797(3) 0.38706(11) 0.26497(8) 0.0458(4) Uani 1 1 d . . .
O1 O 0.39780(6) 0.6045(3) 0.39994(19) 0.0485(9) Uani 1 1 d . . .
O2 O 0.42107(6) 0.7072(3) 0.5070(2) 0.0587(11) Uani 1 1 d . . .
O3 O 0.3519(2) 0.9609(10) 1.0021(7) 0.099(4) Uiso 0.50 1 d PU A 2
O3A O 0.3637(2) 0.9671(8) 1.0165(6) 0.067(3) Uiso 0.50 1 d PU A 1
O4 O 0.34559(7) 0.5292(3) 0.3803(2) 0.0509(10) Uani 1 1 d . . .
O5 O 0.30811(8) 0.4528(3) 0.4053(2) 0.0760(13) Uani 1 1 d . . .
O6 O 0.23197(8) -0.1058(4) -0.1796(3) 0.1003(19) Uani 1 1 d . . .
O7 O 0.37612(7) 0.4347(3) 0.2774(2) 0.0529(10) Uani 1 1 d . . .
O8 O 0.39586(8) 0.3171(3) 0.2023(2) 0.0654(12) Uani 1 1 d . . .
O9 O 0.55773(7) 0.3679(3) -0.0250(2) 0.0594(11) Uani 1 1 d . . .
N1 N 0.33608(8) 0.7481(3) 0.2675(3) 0.0513(12) Uani 1 1 d . . .
N2 N 0.35064(8) 0.6270(3) 0.1546(3) 0.0522(12) Uani 1 1 d . . .
N3 N 0.38326(8) 0.7617(3) 0.2465(3) 0.0488(12) Uani 1 1 d . . .
N4 N 0.35992(8) 0.7206(3) 0.4070(3) 0.0462(11) Uani 1 1 d . . .
N5 N 0.3401(2) 0.8475(10) 0.5837(7) 0.043(4) Uiso 0.50 1 d PU A 2
N5A N 0.3429(2) 0.8405(10) 0.6039(9) 0.049(4) Uiso 0.50 1 d PU A 1
N6 N 0.3217(2) 0.9160(9) 0.5759(7) 0.051(4) Uiso 0.50 1 d P A 2
N6A N 0.3246(2) 0.8999(10) 0.5998(8) 0.052(4) Uiso 0.50 1 d P A 1
N7 N 0.3193(2) 0.9384(9) 0.6445(7) 0.045(4) Uiso 0.50 1 d P A 2
N7A N 0.3249(3) 0.9258(11) 0.6663(8) 0.054(4) Uiso 0.50 1 d P A 1
N8 N 0.33145(8) 0.4870(3) 0.2325(2) 0.0435(11) Uani 1 1 d . . .
N9 N 0.28591(8) 0.2668(4) 0.1261(3) 0.0523(12) Uani 1 1 d . . .
N10 N 0.27326(10) 0.2135(4) 0.1638(3) 0.0735(16) Uani 1 1 d . . .
N11 N 0.26202(10) 0.1463(4) 0.1181(3) 0.0722(16) Uani 1 1 d . . .
N12 N 0.40668(8) 0.5830(3) 0.2619(2) 0.0469(11) Uani 1 1 d . . .
N13 N 0.46882(8) 0.5682(4) 0.1910(3) 0.0534(12) Uani 1 1 d . . .
N14 N 0.47965(9) 0.6547(4) 0.1802(3) 0.0574(13) Uani 1 1 d . . .
N15 N 0.49648(8) 0.6329(4) 0.1477(3) 0.0556(13) Uani 1 1 d . . .
C1 C 0.31910(10) 0.7168(5) 0.2002(3) 0.0624(17) Uani 1 1 d . . .
H1A H 0.3075 0.7707 0.1860 0.075 Uiso 1 1 calc R . .
H1B H 0.3109 0.6561 0.2116 0.075 Uiso 1 1 calc R . .
C2 C 0.33012(11) 0.6946(5) 0.1359(3) 0.0648(18) Uani 1 1 d . . .
H2A H 0.3184 0.6633 0.0961 0.078 Uiso 1 1 calc R . .
H2B H 0.3349 0.7586 0.1167 0.078 Uiso 1 1 calc R . .
C3 C 0.37042(11) 0.6703(4) 0.1274(3) 0.0555(16) Uani 1 1 d . . .
H3A H 0.3656 0.6816 0.0736 0.067 Uiso 1 1 calc R . .
H3B H 0.3833 0.6213 0.1358 0.067 Uiso 1 1 calc R . .
C4 C 0.37896(11) 0.7670(4) 0.1640(3) 0.0575(16) Uani 1 1 d . . .
H4A H 0.3674 0.8201 0.1465 0.069 Uiso 1 1 calc R . .
H4B H 0.3935 0.7860 0.1494 0.069 Uiso 1 1 calc R . .
C5 C 0.37295(10) 0.8477(4) 0.2771(4) 0.0571(16) Uani 1 1 d . . .
H5A H 0.3787 0.9105 0.2590 0.069 Uiso 1 1 calc R . .
H5B H 0.3780 0.8469 0.3315 0.069 Uiso 1 1 calc R . .
C6 C 0.34667(10) 0.8474(4) 0.2564(3) 0.0563(16) Uani 1 1 d . . .
H6A H 0.3407 0.8985 0.2864 0.068 Uiso 1 1 calc R . .
H6B H 0.3417 0.8669 0.2040 0.068 Uiso 1 1 calc R . .
C7 C 0.32359(10) 0.7578(5) 0.3273(3) 0.0575(16) Uani 1 1 d . . .
H7A H 0.3135 0.6984 0.3271 0.069 Uiso 1 1 calc R . .
H7B H 0.3135 0.8177 0.3181 0.069 Uiso 1 1 calc R . .
C8 C 0.33935(10) 0.7672(4) 0.4018(3) 0.0515(15) Uani 1 1 d . . .
C9 C 0.33286(11) 0.8113(4) 0.4617(4) 0.0588(17) Uani 1 1 d . A .
H9 H 0.3185 0.8457 0.4557 0.071 Uiso 1 1 calc R . .
C10 C 0.34729(11) 0.8048(4) 0.5298(4) 0.0513(15) Uani 1 1 d . . .
C11 C 0.36847(10) 0.7556(4) 0.5374(3) 0.0527(15) Uani 1 1 d . A .
H11 H 0.3788 0.7501 0.5840 0.063 Uiso 1 1 calc R . .
C12 C 0.37390(10) 0.7150(4) 0.4743(3) 0.0479(14) Uani 1 1 d . . .
C13 C 0.39843(11) 0.5402(4) 0.5369(3) 0.0572(16) Uani 1 1 d . . .
H13A H 0.3843 0.5019 0.5172 0.086 Uiso 1 1 calc R A .
H13B H 0.3979 0.5655 0.5861 0.086 Uiso 1 1 calc R . .
H13C H 0.4120 0.4966 0.5402 0.086 Uiso 1 1 calc R . .
C14 C 0.3492(2) 0.8291(9) 0.6601(9) 0.031(3) Uiso 0.50 1 d P A 2
H14 H 0.3617 0.7861 0.6807 0.038 Uiso 0.50 1 calc PR A 2
C14A C 0.3563(3) 0.8272(14) 0.6712(11) 0.075(7) Uiso 0.50 1 d P A 1
H14A H 0.3704 0.7910 0.6863 0.090 Uiso 0.50 1 calc PR A 1
C15 C 0.3362(3) 0.8861(10) 0.6976(8) 0.034(3) Uiso 0.50 1 d P A 2
C15A C 0.3435(3) 0.8826(13) 0.7129(10) 0.066(6) Uiso 0.50 1 d P A 1
C16 C 0.33851(17) 0.8990(8) 0.7733(4) 0.058(3) Uiso 0.50 1 d PG A 2
C21 C 0.36122(15) 0.8988(9) 0.8133(5) 0.058(3) Uiso 0.50 1 d PG A 2
H21 H 0.3735 0.8854 0.7892 0.069 Uiso 0.50 1 calc PR A 2
C20 C 0.36591(16) 0.9181(9) 0.8886(5) 0.110(6) Uiso 0.50 1 d PG A 2
H20 H 0.3814 0.9180 0.9160 0.132 Uiso 0.50 1 calc PR A 2
C19 C 0.3479(2) 0.9377(9) 0.9239(4) 0.063(3) Uiso 0.50 1 d PG A 2
C18 C 0.32517(17) 0.9380(9) 0.8839(5) 0.077(4) Uiso 0.50 1 d PG A 2
H18 H 0.3128 0.9513 0.9080 0.093 Uiso 0.50 1 calc PR A 2
C17 C 0.32048(14) 0.9186(8) 0.8086(5) 0.077(4) Uiso 0.50 1 d PG A 2
H17 H 0.3050 0.9188 0.7812 0.092 Uiso 0.50 1 calc PR A 2
C16A C 0.34745(13) 0.8996(7) 0.7920(3) 0.037(2) Uiso 0.50 1 d PG A 1
C21A C 0.37051(12) 0.9034(7) 0.8287(4) 0.045(3) Uiso 0.50 1 d PG A 1
H21A H 0.3824 0.8911 0.8026 0.054 Uiso 0.50 1 calc PR A 1
C20A C 0.37616(12) 0.9253(7) 0.9036(4) 0.052(3) Uiso 0.50 1 d PG A 1
H20A H 0.3919 0.9279 0.9287 0.062 Uiso 0.50 1 calc PR A 1
C19A C 0.35874(15) 0.9433(7) 0.9418(3) 0.054(3) Uiso 0.50 1 d PG A 1
C18A C 0.33568(13) 0.9395(7) 0.9050(4) 0.046(3) Uiso 0.50 1 d PG A 1
H18A H 0.3238 0.9518 0.9311 0.055 Uiso 0.50 1 calc PR A 1
C17A C 0.33003(11) 0.9176(7) 0.8301(4) 0.054(3) Uiso 0.50 1 d PG A 1
H17A H 0.3143 0.9150 0.8050 0.065 Uiso 0.50 1 calc PR A 1
C22 C 0.3779(3) 0.9781(10) 1.0424(8) 0.054(3) Uiso 0.50 1 d PU A 2
H22A H 0.3845 1.0330 1.0183 0.081 Uiso 0.50 1 d PR A 2
H22B H 0.3868 0.9167 1.0398 0.081 Uiso 0.50 1 d PR A 2
H22C H 0.3786 0.9953 1.0941 0.081 Uiso 0.50 1 d PR A 2
C22A C 0.3895(4) 0.9924(18) 1.0537(12) 0.125(8) Uiso 0.50 1 d PU A 1
H22D H 0.3987 0.9307 1.0592 0.188 Uiso 0.50 1 d PR A 1
H22E H 0.3902 1.0224 1.1023 0.188 Uiso 0.50 1 d PR A 1
H22F H 0.3958 1.0398 1.0225 0.188 Uiso 0.50 1 d PR A 1
C23 C 0.34490(10) 0.5285(5) 0.1224(3) 0.0556(15) Uani 1 1 d . . .
H23A H 0.3593 0.4892 0.1261 0.067 Uiso 1 1 calc R . .
H23B H 0.3377 0.5363 0.0694 0.067 Uiso 1 1 calc R . .
C24 C 0.32850(10) 0.4715(4) 0.1599(3) 0.0505(15) Uani 1 1 d . . .
C25 C 0.31334(9) 0.4005(4) 0.1220(3) 0.0502(14) Uani 1 1 d . . .
H25 H 0.3115 0.3908 0.0704 0.060 Uiso 1 1 calc R . .
C26 C 0.30103(9) 0.3446(4) 0.1632(3) 0.0488(14) Uani 1 1 d . . .
C27 C 0.30414(10) 0.3574(4) 0.2370(3) 0.0492(14) Uani 1 1 d . . .
H27 H 0.2958 0.3176 0.2649 0.059 Uiso 1 1 calc R . .
C28 C 0.31955(9) 0.4291(4) 0.2708(3) 0.0459(14) Uani 1 1 d . . .
C29 C 0.34385(12) 0.3306(4) 0.3981(3) 0.0668(18) Uani 1 1 d . . .
H29A H 0.3553 0.3194 0.3678 0.100 Uiso 1 1 calc R . .
H29B H 0.3330 0.2743 0.3920 0.100 Uiso 1 1 calc R . .
H29C H 0.3518 0.3360 0.4500 0.100 Uiso 1 1 calc R . .
C30 C 0.28278(10) 0.2352(4) 0.0563(3) 0.0497(14) Uani 1 1 d . . .
H30 H 0.2896 0.2614 0.0184 0.060 Uiso 1 1 calc R . .
C31 C 0.26770(10) 0.1576(5) 0.0511(3) 0.0553(16) Uani 1 1 d . . .
C32 C 0.25884(10) 0.0901(5) -0.0103(4) 0.0581(16) Uani 1 1 d . . .
C33 C 0.26337(10) 0.1063(5) -0.0794(4) 0.0679(18) Uani 1 1 d . . .
H33 H 0.2720 0.1636 -0.0873 0.081 Uiso 1 1 calc R . .
C34 C 0.25555(11) 0.0406(6) -0.1377(4) 0.074(2) Uani 1 1 d . . .
H34 H 0.2594 0.0497 -0.1844 0.088 Uiso 1 1 calc R . .
C35 C 0.24180(11) -0.0388(6) -0.1246(4) 0.072(2) Uani 1 1 d . . .
C36 C 0.23677(11) -0.0538(6) -0.0580(4) 0.0710(19) Uani 1 1 d . . .
H36 H 0.2272 -0.1087 -0.0513 0.085 Uiso 1 1 calc R . .
C37 C 0.24510(11) 0.0077(5) -0.0004(4) 0.0624(17) Uani 1 1 d . . .
H37 H 0.2417 -0.0050 0.0465 0.075 Uiso 1 1 calc R . .
C38 C 0.23928(15) -0.1015(8) -0.2473(5) 0.120(4) Uani 1 1 d . . .
H38A H 0.2324 -0.1573 -0.2788 0.180 Uiso 1 1 calc R . .
H38B H 0.2562 -0.1064 -0.2379 0.180 Uiso 1 1 calc R . .
H38C H 0.2343 -0.0378 -0.2720 0.180 Uiso 1 1 calc R . .
C39 C 0.40857(10) 0.7611(4) 0.2773(3) 0.0553(15) Uani 1 1 d . . .
H39A H 0.4115 0.7676 0.3316 0.066 Uiso 1 1 calc R . .
H39B H 0.4158 0.8190 0.2577 0.066 Uiso 1 1 calc R . .
C40 C 0.41909(10) 0.6657(4) 0.2572(3) 0.0501(15) Uani 1 1 d . . .
C41 C 0.43994(9) 0.6633(4) 0.2347(3) 0.0480(14) Uani 1 1 d . . .
H41 H 0.4481 0.7234 0.2301 0.058 Uiso 1 1 calc R . .
C42 C 0.44853(9) 0.5718(4) 0.2191(3) 0.0492(15) Uani 1 1 d . . .
C43 C 0.43687(10) 0.4847(4) 0.2286(3) 0.0483(14) Uani 1 1 d . . .
H43 H 0.4430 0.4208 0.2204 0.058 Uiso 1 1 calc R . .
C44 C 0.41584(10) 0.4935(4) 0.2505(3) 0.0456(14) Uani 1 1 d . . .
C45 C 0.41259(11) 0.3297(5) 0.3488(3) 0.0663(18) Uani 1 1 d . . .
H45A H 0.4147 0.3790 0.3888 0.099 Uiso 1 1 calc R . .
H45B H 0.4277 0.3052 0.3431 0.099 Uiso 1 1 calc R . .
H45C H 0.4034 0.2734 0.3605 0.099 Uiso 1 1 calc R . .
C46 C 0.47928(10) 0.4901(5) 0.1654(3) 0.0540(15) Uani 1 1 d . . .
H46 H 0.4752 0.4212 0.1663 0.065 Uiso 1 1 calc R . .
C47 C 0.49705(10) 0.5307(5) 0.1377(3) 0.0526(15) Uani 1 1 d . . .
C48 C 0.51336(9) 0.4839(5) 0.0993(3) 0.0512(15) Uani 1 1 d . . .
C49 C 0.52849(10) 0.5443(5) 0.0698(3) 0.0564(16) Uani 1 1 d . . .
H49 H 0.5287 0.6147 0.0778 0.068 Uiso 1 1 calc R . .
C50 C 0.54319(9) 0.5026(5) 0.0290(3) 0.0515(15) Uani 1 1 d . . .
H50 H 0.5536 0.5443 0.0102 0.062 Uiso 1 1 calc R . .
C51 C 0.54275(10) 0.4014(5) 0.0156(3) 0.0555(15) Uani 1 1 d . . .
C52 C 0.52820(10) 0.3401(5) 0.0457(3) 0.0559(16) Uani 1 1 d . . .
H52 H 0.5283 0.2695 0.0388 0.067 Uiso 1 1 calc R . .
C53 C 0.51341(10) 0.3844(4) 0.0865(3) 0.0572(16) Uani 1 1 d . . .
H53 H 0.5031 0.3428 0.1058 0.069 Uiso 1 1 calc R . .
C54 C 0.55925(11) 0.2636(5) -0.0356(3) 0.0645(17) Uani 1 1 d . . .
H54A H 0.5445 0.2388 -0.0644 0.097 Uiso 1 1 calc R . .
H54B H 0.5628 0.2299 0.0124 0.097 Uiso 1 1 calc R . .
H54C H 0.5716 0.2497 -0.0621 0.097 Uiso 1 1 calc R . .
O1W O 0.29124(8) 0.6422(3) 0.4219(2) 0.0745(13) Uani 1 1 d . . .
H1WA H 0.2951 0.5791 0.4219 0.112 Uiso 1 1 d R . .
H1WB H 0.2763 0.6479 0.4082 0.112 Uiso 1 1 d R . .
O2W O 0.51481(10) 0.8126(4) 0.1119(4) 0.121(2) Uani 1 1 d . . .
H2WA H 0.5177 0.7580 0.1378 0.182 Uiso 1 1 d R . .
H2WB H 0.5232 0.8142 0.0789 0.182 Uiso 1 1 d R . .

loop_
_atom_site_aniso_label
_atom_site_aniso_U_11
_atom_site_aniso_U_22
_atom_site_aniso_U_33
_atom_site_aniso_U_23
_atom_site_aniso_U_13
_atom_site_aniso_U_12
Eu1 0.05544(18) 0.03804(16) 0.04429(19) 0.00272(14) 0.01073(13) 0.00022(15)
P1 0.0514(9) 0.0425(8) 0.0443(9) -0.0017(7) 0.0118(7) 0.0005(7)
P2 0.0689(10) 0.0388(8) 0.0490(10) -0.0051(7) 0.0230(8) -0.0041(8)
P3 0.0594(9) 0.0412(8) 0.0370(8) 0.0023(7) 0.0102(7) -0.0002(7)
O1 0.052(2) 0.051(2) 0.043(2) -0.0003(18) 0.0113(18) 0.0081(19)
O2 0.052(2) 0.058(3) 0.069(3) -0.011(2) 0.018(2) -0.007(2)
O4 0.067(2) 0.039(2) 0.050(2) -0.0017(18) 0.018(2) -0.0052(19)
O5 0.084(3) 0.072(3) 0.085(3) -0.027(3) 0.047(3) -0.018(3)
O6 0.076(3) 0.130(5) 0.098(4) -0.066(4) 0.024(3) -0.029(3)
O7 0.057(2) 0.041(2) 0.061(3) -0.0013(19) 0.014(2) -0.0017(18)
O8 0.093(3) 0.058(3) 0.050(3) -0.007(2) 0.027(2) -0.014(2)
O9 0.060(3) 0.057(3) 0.063(3) -0.001(2) 0.015(2) -0.004(2)
N1 0.053(3) 0.046(3) 0.054(3) 0.008(2) 0.007(3) 0.004(2)
N2 0.061(3) 0.047(3) 0.047(3) 0.011(2) 0.007(2) 0.000(2)
N3 0.054(3) 0.040(3) 0.054(3) 0.003(2) 0.014(2) -0.003(2)
N4 0.047(3) 0.032(2) 0.060(3) -0.001(2) 0.013(2) -0.001(2)
N8 0.052(3) 0.038(3) 0.040(3) -0.001(2) 0.008(2) -0.003(2)
N9 0.053(3) 0.050(3) 0.053(3) 0.001(3) 0.010(2) -0.005(2)
N10 0.096(4) 0.070(4) 0.056(3) -0.009(3) 0.020(3) -0.029(3)
N11 0.092(4) 0.071(4) 0.056(4) -0.011(3) 0.019(3) -0.027(3)
N12 0.063(3) 0.041(3) 0.037(3) 0.005(2) 0.010(2) 0.003(2)
N13 0.054(3) 0.059(3) 0.045(3) 0.002(2) 0.007(2) -0.001(3)
N14 0.062(3) 0.056(3) 0.051(3) -0.001(2) 0.006(3) -0.009(3)
N15 0.048(3) 0.063(3) 0.054(3) -0.006(3) 0.006(3) -0.006(2)
C1 0.055(4) 0.051(4) 0.071(5) 0.005(3) -0.008(3) 0.006(3)
C2 0.072(4) 0.058(4) 0.056(4) 0.000(3) -0.004(4) 0.001(3)
C3 0.073(4) 0.055(4) 0.037(3) 0.008(3) 0.009(3) -0.009(3)
C4 0.067(4) 0.052(4) 0.055(4) 0.008(3) 0.017(3) -0.005(3)
C5 0.069(4) 0.036(3) 0.066(4) 0.006(3) 0.016(3) -0.006(3)
C6 0.069(4) 0.037(3) 0.063(4) 0.007(3) 0.013(3) -0.002(3)
C7 0.048(3) 0.047(4) 0.075(5) 0.004(3) 0.008(3) 0.004(3)
C8 0.061(4) 0.039(3) 0.058(4) 0.005(3) 0.022(3) 0.000(3)
C9 0.054(4) 0.037(3) 0.091(5) -0.002(3) 0.026(4) -0.004(3)
C10 0.064(4) 0.032(3) 0.063(4) -0.006(3) 0.024(3) 0.000(3)
C11 0.057(4) 0.042(3) 0.062(4) -0.012(3) 0.019(3) -0.007(3)
C12 0.052(3) 0.032(3) 0.059(4) 0.002(3) 0.013(3) -0.005(3)
C13 0.069(4) 0.055(4) 0.052(4) -0.002(3) 0.025(3) 0.004(3)
C23 0.060(4) 0.063(4) 0.043(4) 0.001(3) 0.009(3) -0.004(3)
C24 0.055(4) 0.042(3) 0.057(4) 0.004(3) 0.015(3) 0.000(3)
C25 0.053(3) 0.050(3) 0.047(3) -0.003(3) 0.009(3) -0.002(3)
C26 0.045(3) 0.045(3) 0.054(4) -0.006(3) 0.005(3) -0.004(3)
C27 0.056(4) 0.041(3) 0.053(4) 0.001(3) 0.017(3) 0.002(3)
C28 0.047(3) 0.032(3) 0.057(4) 0.002(3) 0.006(3) 0.004(2)
C29 0.103(5) 0.042(4) 0.052(4) -0.001(3) 0.009(4) 0.003(3)
C30 0.051(3) 0.053(4) 0.046(4) -0.008(3) 0.011(3) 0.004(3)
C31 0.051(4) 0.052(4) 0.059(4) -0.007(3) 0.003(3) -0.002(3)
C32 0.052(3) 0.058(4) 0.062(4) -0.014(3) 0.006(3) 0.006(3)
C33 0.047(3) 0.086(5) 0.069(5) -0.021(4) 0.011(3) -0.002(3)
C34 0.054(4) 0.107(6) 0.057(4) -0.019(4) 0.004(3) 0.001(4)
C35 0.053(4) 0.081(5) 0.078(5) -0.037(4) 0.008(4) -0.007(4)
C36 0.061(4) 0.078(5) 0.079(5) -0.024(4) 0.024(4) -0.007(4)
C37 0.064(4) 0.051(4) 0.072(5) -0.015(3) 0.013(3) 0.002(3)
C38 0.100(6) 0.183(10) 0.085(6) -0.072(6) 0.037(5) -0.045(7)
C39 0.064(4) 0.040(3) 0.066(4) 0.000(3) 0.025(3) -0.005(3)
C40 0.066(4) 0.045(3) 0.037(3) 0.003(3) 0.006(3) -0.005(3)
C41 0.046(3) 0.048(4) 0.047(4) 0.008(3) 0.005(3) -0.007(3)
C42 0.045(3) 0.061(4) 0.041(3) 0.002(3) 0.007(3) -0.005(3)
C43 0.058(4) 0.044(3) 0.041(3) 0.003(3) 0.006(3) 0.006(3)
C44 0.059(4) 0.046(3) 0.030(3) 0.002(3) 0.005(3) 0.001(3)
C45 0.057(4) 0.082(5) 0.055(4) 0.023(4) 0.001(3) -0.008(3)
C46 0.055(4) 0.054(4) 0.050(4) 0.007(3) 0.004(3) -0.004(3)
C47 0.052(4) 0.058(4) 0.043(4) 0.006(3) -0.001(3) -0.006(3)
C48 0.037(3) 0.059(4) 0.054(4) 0.009(3) 0.000(3) -0.001(3)
C49 0.051(4) 0.046(3) 0.065(4) 0.001(3) -0.002(3) 0.003(3)
C50 0.040(3) 0.056(4) 0.056(4) 0.002(3) 0.004(3) -0.007(3)
C51 0.046(3) 0.065(4) 0.052(4) 0.007(3) 0.002(3) -0.005(3)
C52 0.048(3) 0.054(4) 0.062(4) 0.006(3) 0.005(3) 0.001(3)
C53 0.052(4) 0.049(4) 0.066(4) 0.013(3) 0.002(3) -0.002(3)
C54 0.070(4) 0.063(4) 0.056(4) 0.002(3) 0.003(3) 0.005(3)
O1W 0.080(3) 0.070(3) 0.080(3) -0.004(3) 0.031(3) 0.002(3)
O2W 0.140(5) 0.054(3) 0.190(6) -0.009(4) 0.080(5) -0.017(3)

loop_
_atom_type_symbol
_atom_type_description
_atom_type_scat_dispersion_real
_atom_type_scat_dispersion_imag
_atom_type_scat_source
C C 0.0032 0.0015 'International Tables Vol C Tables 4.2.6.8 and 6.1.1.4'
H H 0.0000 0.0000 'International Tables Vol C Tables 4.2.6.8 and 6.1.1.4'
Eu Eu -0.0313 3.5780 'International Tables Vol C Tables 4.2.6.8 and 6.1.1.4'
N N 0.0060 0.0030 'International Tables Vol C Tables 4.2.6.8 and 6.1.1.4'
O O 0.0108 0.0057 'International Tables Vol C Tables 4.2.6.8 and 6.1.1.4'
P P 0.0990 0.0908 'International Tables Vol C Tables 4.2.6.8 and 6.1.1.4'

loop_
_geom_angle_atom_site_label_1
_geom_angle_atom_site_label_2
_geom_angle_atom_site_label_3
_geom_angle
O1 Eu1 O7 89.27(13)
O1 Eu1 N1 123.27(13)
O1 Eu1 N2 147.06(14)
O1 Eu1 N3 88.54(13)
O1 Eu1 N4 66.93(13)
O1 Eu1 N8 143.85(13)
O1 Eu1 N12 66.57(13)
O4 Eu1 O1 87.13(13)
O4 Eu1 O7 85.63(13)
O4 Eu1 N1 91.51(14)
O4 Eu1 N2 125.53(14)
O4 Eu1 N3 149.56(13)
O4 Eu1 N4 65.74(13)
O4 Eu1 N8 66.99(13)
O4 Eu1 N12 140.73(13)
O7 Eu1 N1 147.20(14)
O7 Eu1 N2 89.28(14)
O7 Eu1 N3 124.45(14)
O7 Eu1 N4 142.69(14)
O7 Eu1 N8 64.97(13)
O7 Eu1 N12 66.33(13)
N1 Eu1 N2 66.04(15)
N1 Eu1 N3 66.12(14)
N3 Eu1 N2 65.60(14)
N4 Eu1 N1 61.21(14)
N4 Eu1 N2 126.43(14)
N4 Eu1 N3 84.88(14)
N4 Eu1 N8 118.80(14)
N4 Eu1 N12 122.48(14)
N8 Eu1 N1 83.83(14)
N8 Eu1 N2 61.94(14)
N8 Eu1 N3 126.55(14)
N12 Eu1 N1 127.01(14)
N12 Eu1 N2 82.82(14)
N12 Eu1 N3 62.13(13)
N12 Eu1 N8 118.70(14)
O1 P1 Eu1 29.43(14)
O1 P1 C12 103.9(2)
O1 P1 C13 108.6(3)
O2 P1 Eu1 134.78(17)
O2 P1 O1 117.6(2)
O2 P1 C12 110.0(2)
O2 P1 C13 111.3(3)
C12 P1 Eu1 75.1(2)
C13 P1 Eu1 110.5(2)
C13 P1 C12 104.4(3)
O4 P2 Eu1 29.81(14)
O4 P2 C28 104.6(2)
O4 P2 C29 108.3(3)
O5 P2 Eu1 139.00(19)
O5 P2 O4 117.8(2)
O5 P2 C28 111.6(3)
O5 P2 C29 110.4(3)
C28 P2 Eu1 76.17(18)
C29 P2 Eu1 106.4(2)
C29 P2 C28 103.0(3)
O7 P3 Eu1 28.94(14)
O7 P3 C44 103.8(2)
O7 P3 C45 108.7(3)
O8 P3 Eu1 134.08(19)
O8 P3 O7 117.2(2)
O8 P3 C44 109.3(2)
O8 P3 C45 111.1(3)
C44 P3 Eu1 75.54(19)
C45 P3 Eu1 110.9(2)
C45 P3 C44 105.9(3)
P1 O1 Eu1 132.1(2)
C19 O3 C22 116.1(11)
C19A O3A C22A 117.7(11)
P2 O4 Eu1 131.2(2)
C35 O6 C38 117.9(6)
P3 O7 Eu1 132.9(2)
C51 O9 C54 118.2(5)
C1 N1 Eu1 106.7(3)
C1 N1 C6 111.1(5)
C6 N1 Eu1 114.3(3)
C7 N1 Eu1 108.4(3)
C7 N1 C1 107.6(4)
C7 N1 C6 108.6(5)
C2 N2 Eu1 113.9(4)
C3 N2 Eu1 105.4(3)
C3 N2 C2 110.3(5)
C23 N2 Eu1 106.9(3)
C23 N2 C2 110.1(5)
C23 N2 C3 110.1(4)
C4 N3 Eu1 115.3(3)
C5 N3 Eu1 105.6(3)
C5 N3 C4 111.3(4)
C5 N3 C39 108.8(4)
C39 N3 Eu1 106.2(3)
C39 N3 C4 109.3(4)
C8 N4 Eu1 120.0(4)
C12 N4 Eu1 120.1(3)
C12 N4 C8 117.2(5)
N6 N5 C14 109.6(12)
C10 N5 N6 125.4(11)
C10 N5 C14 125.0(11)
N6A N5A C10 115.2(13)
N6A N5A C14A 116.3(17)
C14A N5A C10 128.2(13)
N7 N6 N5 106.4(12)
N7A N6A N5A 105.2(14)
N6 N7 C15 110.2(11)
N6A N7A C15A 109.9(15)
C24 N8 Eu1 119.4(3)
C24 N8 C28 118.2(5)
C28 N8 Eu1 121.0(3)
N10 N9 C26 119.5(5)
N10 N9 C30 111.3(5)
C30 N9 C26 129.1(5)
N11 N10 N9 106.7(5)
N10 N11 C31 108.9(5)
C40 N12 Eu1 119.3(4)
C40 N12 C44 118.4(5)
C44 N12 Eu1 122.3(4)
N14 N13 C42 119.5(5)
C46 N13 N14 109.9(5)
C46 N13 C42 130.4(5)
N15 N14 N13 108.1(5)
N14 N15 C47 109.0(5)
N1 C1 H1A 109.0
N1 C1 H1B 109.0
N1 C1 C2 113.1(5)
H1A C1 H1B 107.8
C2 C1 H1A 109.0
C2 C1 H1B 109.0
N2 C2 C1 113.7(5)
N2 C2 H2A 108.8
N2 C2 H2B 108.8
C1 C2 H2A 108.8
C1 C2 H2B 108.8
H2A C2 H2B 107.7
N2 C3 H3A 108.9
N2 C3 H3B 108.9
N2 C3 C4 113.3(5)
H3A C3 H3B 107.7
C4 C3 H3A 108.9
C4 C3 H3B 108.9
N3 C4 H4A 109.0
N3 C4 H4B 109.0
C3 C4 N3 113.0(5)
C3 C4 H4A 109.0
C3 C4 H4B 109.0
H4A C4 H4B 107.8
N3 C5 H5A 109.0
N3 C5 H5B 109.0
N3 C5 C6 112.7(5)
H5A C5 H5B 107.8
C6 C5 H5A 109.0
C6 C5 H5B 109.0
N1 C6 C5 113.8(5)
N1 C6 H6A 108.8
N1 C6 H6B 108.8
C5 C6 H6A 108.8
C5 C6 H6B 108.8
H6A C6 H6B 107.7
N1 C7 H7A 109.0
N1 C7 H7B 109.0
N1 C7 C8 113.1(5)
H7A C7 H7B 107.8
C8 C7 H7A 109.0
C8 C7 H7B 109.0
N4 C8 C7 113.6(5)
N4 C8 C9 122.6(6)
C9 C8 C7 123.6(6)
C8 C9 H9 120.3
C10 C9 C8 119.3(6)
C10 C9 H9 120.3
N5 C10 N5A 12.8(9)
N5 C10 C9 116.2(8)
N5 C10 C11 124.2(8)
C9 C10 N5A 128.3(8)
C9 C10 C11 119.6(6)
C11 C10 N5A 112.0(7)
C10 C11 H11 121.2
C12 C11 C10 117.5(6)
C12 C11 H11 121.2
N4 C12 P1 114.1(4)
N4 C12 C11 123.7(5)
C11 C12 P1 122.1(5)
P1 C13 H13A 109.5
P1 C13 H13B 109.5
P1 C13 H13C 109.5
H13A C13 H13B 109.5
H13A C13 H13C 109.5
H13B C13 H13C 109.5
N5 C14 H14 127.0
C15 C14 N5 106.0(13)
C15 C14 H14 127.0
N5A C14A H14A 130.4
N5A C14A C15A 99.3(16)
C15A C14A H14A 130.4
C14 C15 N7 107.8(12)
C14 C15 C16 129.6(16)
C16 C15 N7 122.6(13)
N7A C15A C14A 109.2(15)
N7A C15A C16A 120.5(13)
C14A C15A C16A 130.3(16)
C15 C16 C21 114.4(9)
C15 C16 C17 125.4(9)
C21 C16 C17 120.0
C16 C21 H21 120.0
C16 C21 C20 120.0
C20 C21 H21 120.0
C21 C20 H20 120.0
C21 C20 C19 120.0
C19 C20 H20 120.0
C20 C19 O3 122.1(9)
C18 C19 O3 117.8(9)
C18 C19 C20 120.0
C19 C18 H18 120.0
C19 C18 C17 120.0
C17 C18 H18 120.0
C16 C17 H17 120.0
C18 C17 C16 120.0
C18 C17 H17 120.0
C21A C16A C15A 115.6(8)
C21A C16A C17A 120.0
C17A C16A C15A 124.3(8)
C16A C21A H21A 120.0
C16A C21A C20A 120.0
C20A C21A H21A 120.0
C21A C20A H20A 120.0
C21A C20A C19A 120.0
C19A C20A H20A 120.0
C20A C19A O3A 121.7(7)
C18A C19A O3A 118.3(7)
C18A C19A C20A 120.0
C19A C18A H18A 120.0
C19A C18A C17A 120.0
C17A C18A H18A 120.0
C16A C17A H17A 120.0
C18A C17A C16A 120.0
C18A C17A H17A 120.0
O3 C22 H22A 109.4
O3 C22 H22B 109.5
O3 C22 H22C 109.5
O3 C22 H22D 141.8
O3 C22 H22E 140.0
O3 C22 H22F 130.7
H22A C22 H22B 109.5
H22A C22 H22C 109.5
H22A C22 H22D 91.4
H22A C22 H22E 81.4
H22A C22 H22F 22.7
H22B C22 H22C 109.5
H22B C22 H22D 32.3
H22B C22 H22E 102.0
H22B C22 H22F 92.0
H22C C22 H22D 92.1
H22C C22 H22E 34.4
H22C C22 H22F 103.5
H22D C22 H22E 72.9
H22D C22 H22F 69.4
H22E C22 H22F 70.2
O3A C22A H22A 69.4
O3A C22A H22B 66.4
O3A C22A H22C 69.4
O3A C22A H22D 109.4
O3A C22A H22E 109.7
O3A C22A H22F 109.3
H22A C22A H22B 114.2
H22A C22A H22C 110.1
H22A C22A H22D 135.1
H22A C22A H22E 112.9
H22A C22A H22F 41.6
H22B C22A H22C 97.0
H22B C22A H22D 43.1
H22B C22A H22E 126.5
H22B C22A H22F 122.3
H22C C22A H22D 110.9
H22C C22A H22E 42.7
H22C C22A H22F 137.3
H22D C22A H22E 109.5
H22D C22A H22F 109.4
H22E C22A H22F 109.5
N2 C23 H23A 109.1
N2 C23 H23B 109.1
N2 C23 C24 112.4(5)
H23A C23 H23B 107.8
C24 C23 H23A 109.1
C24 C23 H23B 109.1
N8 C24 C23 115.3(5)
N8 C24 C25 123.3(5)
C25 C24 C23 121.1(5)
C24 C25 H25 121.8
C26 C25 C24 116.5(5)
C26 C25 H25 121.8
C25 C26 N9 118.0(5)
C27 C26 N9 120.6(5)
C27 C26 C25 121.3(5)
C26 C27 H27 120.5
C26 C27 C28 118.9(5)
C28 C27 H27 120.5
N8 C28 P2 113.8(4)
N8 C28 C27 121.8(5)
C27 C28 P2 124.0(4)
P2 C29 H29A 109.5
P2 C29 H29B 109.5
P2 C29 H29C 109.5
H29A C29 H29B 109.5
H29A C29 H29C 109.5
H29B C29 H29C 109.5
N9 C30 H30 127.4
N9 C30 C31 105.1(5)
C31 C30 H30 127.4
N11 C31 C32 121.8(6)
C30 C31 N11 107.9(5)
C30 C31 C32 130.3(6)
C33 C32 C31 121.3(6)
C33 C32 C37 118.5(6)
C37 C32 C31 120.2(6)
C32 C33 H33 119.2
C32 C33 C34 121.7(7)
C34 C33 H33 119.2
C33 C34 H34 121.5
C35 C34 C33 116.9(7)
C35 C34 H34 121.5
C34 C35 O6 122.1(7)
C36 C35 O6 116.1(7)
C36 C35 C34 121.8(6)
C35 C36 H36 119.3
C35 C36 C37 121.4(7)
C37 C36 H36 119.3
C32 C37 H37 120.2
C36 C37 C32 119.6(7)
C36 C37 H37 120.2
O6 C38 H38A 109.5
O6 C38 H38B 109.5
O6 C38 H38C 109.5
H38A C38 H38B 109.5
H38A C38 H38C 109.5
H38B C38 H38C 109.5
N3 C39 H39A 109.6
N3 C39 H39B 109.6
N3 C39 C40 110.3(5)
H39A C39 H39B 108.1
C40 C39 H39A 109.6
C40 C39 H39B 109.6
N12 C40 C39 114.9(5)
N12 C40 C41 122.5(5)
C41 C40 C39 122.6(5)
C40 C41 H41 120.8
C42 C41 C40 118.5(5)
C42 C41 H41 120.8
C41 C42 N13 119.4(5)
C41 C42 C43 120.2(5)
C43 C42 N13 120.4(5)
C42 C43 H43 121.1
C42 C43 C44 117.8(5)
C44 C43 H43 121.1
N12 C44 P3 113.6(4)
N12 C44 C43 122.4(5)
C43 C44 P3 124.0(4)
P3 C45 H45A 109.5
P3 C45 H45B 109.5
P3 C45 H45C 109.5
H45A C45 H45B 109.5
H45A C45 H45C 109.5
H45B C45 H45C 109.5
N13 C46 H46 127.1
N13 C46 C47 105.7(5)
C47 C46 H46 127.1
N15 C47 C48 121.8(5)
C46 C47 N15 107.3(5)
C46 C47 C48 130.7(6)
C49 C48 C47 119.4(6)
C53 C48 C47 122.3(5)
C53 C48 C49 118.1(6)
C48 C49 H49 119.6
C50 C49 C48 120.7(6)
C50 C49 H49 119.6
C49 C50 H50 119.8
C51 C50 C49 120.3(6)
C51 C50 H50 119.8
O9 C51 C50 115.9(5)
O9 C51 C52 124.3(6)
C50 C51 C52 119.7(6)
C51 C52 H52 120.6
C51 C52 C53 118.7(6)
C53 C52 H52 120.6
C48 C53 C52 122.3(6)
C48 C53 H53 118.9
C52 C53 H53 118.9
O9 C54 H54A 109.5
O9 C54 H54B 109.5
O9 C54 H54C 109.5
H54A C54 H54B 109.5
H54A C54 H54C 109.5
H54B C54 H54C 109.5
H1WA O1W H1WB 109.4
H2WA O2W H2WB 109.5

loop_
_geom_bond_atom_site_label_1
_geom_bond_atom_site_label_2
_geom_bond_distance
Eu1 O1 2.322(4)
Eu1 O4 2.312(4)
Eu1 O7 2.335(4)
Eu1 N1 2.656(4)
Eu1 N2 2.699(5)
Eu1 N3 2.669(4)
Eu1 N4 2.640(4)
Eu1 N8 2.647(4)
Eu1 N12 2.643(5)
P1 O1 1.499(4)
P1 O2 1.494(4)
P1 C12 1.828(6)
P1 C13 1.790(6)
P2 O4 1.509(4)
P2 O5 1.492(4)
P2 C28 1.814(6)
P2 C29 1.784(6)
P3 O7 1.501(4)
P3 O8 1.477(4)
P3 C44 1.824(6)
P3 C45 1.783(6)
O3 C19 1.455(14)
O3 C22 1.577(18)
O3A C19A 1.393(12)
O3A C22A 1.57(2)
O6 C35 1.387(7)
O6 C38 1.415(9)
O9 C51 1.355(7)
O9 C54 1.410(7)
N1 C1 1.487(7)
N1 C6 1.498(7)
N1 C7 1.464(7)
N2 C2 1.493(8)
N2 C3 1.486(7)
N2 C23 1.453(7)
N3 C4 1.500(7)
N3 C5 1.470(7)
N3 C39 1.484(7)
N4 C8 1.351(7)
N4 C12 1.345(7)
N5 N6 1.404(18)
N5 C10 1.300(14)
N5 C14 1.43(2)
N5A N6A 1.333(18)
N5A C10 1.530(17)
N5A C14A 1.34(2)
N6 N7 1.345(17)
N6A N7A 1.277(18)
N7 C15 1.43(2)
N7A C15A 1.37(2)
N8 C24 1.337(7)
N8 C28 1.346(7)
N9 N10 1.333(7)
N9 C26 1.446(7)
N9 C30 1.338(7)
N10 N11 1.313(7)
N11 C31 1.363(8)
N12 C40 1.339(7)
N12 C44 1.346(7)
N13 N14 1.355(7)
N13 C42 1.409(7)
N13 C46 1.348(7)
N14 N15 1.303(7)
N15 C47 1.377(8)
C1 H1A 0.9900
C1 H1B 0.9900
C1 C2 1.507(9)
C2 H2A 0.9900
C2 H2B 0.9900
C3 H3A 0.9900
C3 H3B 0.9900
C3 C4 1.494(8)
C4 H4A 0.9900
C4 H4B 0.9900
C5 H5A 0.9900
C5 H5B 0.9900
C5 C6 1.520(8)
C6 H6A 0.9900
C6 H6B 0.9900
C7 H7A 0.9900
C7 H7B 0.9900
C7 C8 1.500(8)
C8 C9 1.383(8)
C9 H9 0.9500
C9 C10 1.368(8)
C10 C11 1.394(8)
C11 H11 0.9500
C11 C12 1.390(8)
C13 H13A 0.9800
C13 H13B 0.9800
C13 H13C 0.9800
C14 H14 0.9500
C14 C15 1.371(19)
C14A H14A 0.9500
C14A C15A 1.41(3)
C15 C16 1.394(16)
C15A C16A 1.454(18)
C16 C21 1.3900
C16 C17 1.3900
C21 H21 0.9500
C21 C20 1.3900
C20 H20 0.9500
C20 C19 1.3900
C19 C18 1.3900
C18 H18 0.9500
C18 C17 1.3900
C17 H17 0.9500
C16A C21A 1.3900
C16A C17A 1.3900
C21A H21A 0.9500
C21A C20A 1.3900
C20A H20A 0.9500
C20A C19A 1.3900
C19A C18A 1.3900
C18A H18A 0.9500
C18A C17A 1.3900
C17A H17A 0.9500
C22 H22A 0.9800
C22 H22B 0.9801
C22 H22C 0.9799
C22 H22D 1.3614
C22 H22E 1.3309
C22 H22F 1.4476
C22A H22A 0.8551
C22A H22B 1.0469
C22A H22C 1.0901
C22A H22D 0.9802
C22A H22E 0.9797
C22A H22F 0.9802
C23 H23A 0.9900
C23 H23B 0.9900
C23 C24 1.515(8)
C24 C25 1.389(8)
C25 H25 0.9500
C25 C26 1.381(8)
C26 C27 1.353(8)
C27 H27 0.9500
C27 C28 1.377(8)
C29 H29A 0.9800
C29 H29B 0.9800
C29 H29C 0.9800
C30 H30 0.9500
C30 C31 1.356(8)
C31 C32 1.460(8)
C32 C33 1.383(9)
C32 C37 1.402(9)
C33 H33 0.9500
C33 C34 1.393(9)
C34 H34 0.9500
C34 C35 1.388(10)
C35 C36 1.347(9)
C36 H36 0.9500
C36 C37 1.355(9)
C37 H37 0.9500
C38 H38A 0.9800
C38 H38B 0.9800
C38 H38C 0.9800
C39 H39A 0.9900
C39 H39B 0.9900
C39 C40 1.498(8)
C40 C41 1.384(8)
C41 H41 0.9500
C41 C42 1.376(8)
C42 C43 1.381(8)
C43 H43 0.9500
C43 C44 1.394(7)
C45 H45A 0.9800
C45 H45B 0.9800
C45 H45C 0.9800
C46 H46 0.9500
C46 C47 1.376(8)
C47 C48 1.457(8)
C48 C49 1.400(8)
C48 C53 1.349(8)
C49 H49 0.9500
C49 C50 1.386(8)
C50 H50 0.9500
C50 C51 1.372(8)
C51 C52 1.389(8)
C52 H52 0.9500
C52 C53 1.404(8)
C53 H53 0.9500
C54 H54A 0.9800
C54 H54B 0.9800
C54 H54C 0.9800
O1W H1WA 0.8701
O1W H1WB 0.8710
O2W H2WA 0.8697
O2W H2WB 0.8698

loop_
_smtbx_masks_void_nr
_smtbx_masks_void_average_x
_smtbx_masks_void_average_y
_smtbx_masks_void_average_z
_smtbx_masks_void_volume
_smtbx_masks_void_count_electrons
1 0.000 0.500 -0.971 1252.4 428.6
2 0.109 0.208 0.507 13.3 0.0
3 0.109 0.792 0.007 13.3 0.0
4 0.250 0.250 0.500 263.9 63.3
5 0.250 0.750 0.000 263.9 63.3
6 0.391 0.292 0.493 13.3 0.0
7 0.391 0.708 0.993 13.3 0.0
8 0.500 0.000 0.524 1252.4 428.6
9 0.609 0.292 0.007 13.3 0.0
10 0.609 0.708 0.507 13.3 0.0
11 0.750 0.250 0.000 263.9 63.3
12 0.750 0.750 0.500 263.9 63.3
13 0.891 0.208 0.993 13.3 0.0
14 0.891 0.792 0.493 13.3 0.0
